data_7222042
loop_
_publ_author_name
'Gu, Jinzhong'
'Cui, Yanhui'
'Wu, Jiang'
'Kirillov, Alexander M.'

_publ_section_title
;
 A series of mixed-ligand 2D and 3D coordination polymers assembled from a
 novel multifunctional pyridine-tricarboxylate building block:
 hydrothermal syntheses, structural and topological diversity, and
 magnetic and luminescent properties
;
_journal_name_full 'RSC Adv.'
_journal_paper_doi 10.1039/C5RA13582F
_journal_year 2015
_chemical_formula_sum 'C45 H27 Cd2 N5 O8'
_chemical_formula_weight 990.52
_chemical_name_systematic
; 
 ? 
;
_space_group_IT_number 2
_symmetry_cell_setting triclinic
_symmetry_space_group_name_Hall '-P 1'
_symmetry_space_group_name_H-M 'P -1'
_atom_sites_solution_hydrogens geom
_atom_sites_solution_primary direct
_atom_sites_solution_secondary difmap
_audit_creation_method SHELXL-97
_audit_update_record
;
2015-07-24 deposited with the CCDC.
2015-09-07 downloaded from the CCDC.
;
_cell_angle_alpha 103.487(4)
_cell_angle_beta 95.131(4)
_cell_angle_gamma 91.792(4)
_cell_formula_units_Z 2
_cell_length_a 8.666(3)
_cell_length_b 15.518(5)
_cell_length_c 15.924(6)
_cell_measurement_temperature 296(2)
_cell_volume 2071.0(13)
_computing_cell_refinement 'Bruker SAINT'
_computing_data_collection 'Bruker APEX2'
_computing_data_reduction 'Bruker SAINT'
_computing_molecular_graphics 'Bruker SHELXTL'
_computing_publication_material 'Bruker SHELXTL'
_computing_structure_refinement 'SHELXL-97 (Sheldrick, 2008)'
_computing_structure_solution 'SHELXS-97 (Sheldrick, 2008)'
_diffrn_ambient_temperature 296(2)
_diffrn_measured_fraction_theta_full 0.960
_diffrn_measured_fraction_theta_max 0.960
_diffrn_measurement_device_type 'Bruker APE-II CCD'
_diffrn_measurement_method '\f and \w scans'
_diffrn_radiation_monochromator graphite
_diffrn_radiation_source 'fine-focus sealed tube'
_diffrn_radiation_type MoK\a
_diffrn_radiation_wavelength 0.71073
_diffrn_reflns_av_R_equivalents 0.0000
_diffrn_reflns_av_sigmaI/netI 0.0405
_diffrn_reflns_limit_h_max 10
_diffrn_reflns_limit_h_min -10
_diffrn_reflns_limit_k_max 17
_diffrn_reflns_limit_k_min -18
_diffrn_reflns_limit_l_max 18
_diffrn_reflns_limit_l_min 0
_diffrn_reflns_number 7060
_diffrn_reflns_theta_full 25.05
_diffrn_reflns_theta_max 25.05
_diffrn_reflns_theta_min 1.32
_exptl_absorpt_coefficient_mu 1.087
_exptl_absorpt_correction_T_max 0.8039
_exptl_absorpt_correction_T_min 0.7653
_exptl_absorpt_correction_type multi-scan
_exptl_crystal_colour colourless
_exptl_crystal_density_diffrn 1.588
_exptl_crystal_density_method 'not measured'
_exptl_crystal_description block
_exptl_crystal_F_000 984
_exptl_crystal_size_max 0.26
_exptl_crystal_size_mid 0.23
_exptl_crystal_size_min 0.21
_platon_squeeze_details
;
;
_refine_diff_density_max 1.348
_refine_diff_density_min -0.617
_refine_diff_density_rms 0.160
_refine_ls_extinction_method none
_refine_ls_goodness_of_fit_ref 1.103
_refine_ls_hydrogen_treatment mixed
_refine_ls_matrix_type full
_refine_ls_number_parameters 562
_refine_ls_number_reflns 7060
_refine_ls_number_restraints 114
_refine_ls_restrained_S_all 1.146
_refine_ls_R_factor_all 0.0648
_refine_ls_R_factor_gt 0.0531
_refine_ls_shift/su_max 0.014
_refine_ls_shift/su_mean 0.001
_refine_ls_structure_factor_coef Fsqd
_refine_ls_weighting_details 'calc w=1/[\s^2^(Fo^2^)+(0.1099P)^2^+0.4827P] where P=(Fo^2^+2Fc^2^)/3'
_refine_ls_weighting_scheme calc
_refine_ls_wR_factor_gt 0.1593
_refine_ls_wR_factor_ref 0.1676
_reflns_number_gt 5608
_reflns_number_total 7060
_reflns_threshold_expression >2sigma(I)
_cod_data_source_file c5ra13582f2.cif
_cod_data_source_block 216_2_Cd
_cod_depositor_comments
;
The following automatic conversions were performed:

'_symmetry_cell_setting' value 'Triclinic' changed to 'triclinic'
according to
/usr/data/users/saulius/crontab/automatic-downloads/rss-feeds/RSC/lib/dictionaries/cif_core.dic
dictionary named 'cif_core.dic' version 2.4.2 from 2011-04-26.

Automatic conversion script
Id: cif_fix_values 3271 2015-04-21 07:52:19Z andrius 
;
_cod_original_cell_volume 2071.0(12)
_cod_original_sg_symbol_H-M P-1
_cod_database_code 7222042

loop_
_symmetry_equiv_pos_as_xyz
'x, y, z'
'-x, -y, -z'

loop_
_atom_site_label
_atom_site_type_symbol
_atom_site_fract_x
_atom_site_fract_y
_atom_site_fract_z
_atom_site_U_iso_or_equiv
_atom_site_adp_type
_atom_site_occupancy
_atom_site_symmetry_multiplicity
_atom_site_calc_flag
_atom_site_refinement_flags
_atom_site_disorder_group
Cd1 Cd 0.73012(4) 0.87011(3) 0.27635(3) 0.04434(17) Uani 1 1 d . 2
Cd2 Cd 0.80135(5) 0.75221(3) 0.03723(3) 0.04929(18) Uani 1 1 d . 2
O1 O 0.6357(5) 0.8240(3) 0.1339(2) 0.0567(11) Uani 1 1 d . 2
O2 O 0.5100(12) 0.8128(9) 0.0059(9) 0.055(3) Uani 0.60 1 d PU 1
O3 O -0.0147(5) 0.8101(3) 0.1585(3) 0.0564(10) Uani 1 1 d . .
O4 O -0.0666(5) 0.9408(3) 0.2404(3) 0.0645(12) Uani 1 1 d . .
O5 O 1.0735(7) 1.1458(5) 0.0140(4) 0.0975(19) Uani 1 1 d . .
O6 O 1.0336(9) 1.2633(4) 0.1072(8) 0.193(6) Uani 1 1 d . .
O7 O 0.7125(8) 0.7081(4) 0.2807(4) 0.095(2) Uani 1 1 d . .
O8 O 0.8561(6) 0.8067(3) 0.3751(3) 0.0691(12) Uani 1 1 d . .
N1 N 0.6844(6) 1.0132(4) 0.0668(4) 0.0663(15) Uani 1 1 d . .
N2 N 0.6650(7) 0.6345(3) -0.0609(4) 0.0621(14) Uani 1 1 d . .
N3 N 0.8648(7) 0.6204(3) 0.0779(4) 0.0611(14) Uani 1 1 d . .
C1 C 0.5402(6) 0.8524(4) 0.0855(4) 0.0415(12) Uani 1 1 d . .
C2 C 0.4236(6) 0.9166(3) 0.1246(3) 0.0364(11) Uani 1 1 d . .
C3 C 0.2831(6) 0.8807(3) 0.1384(3) 0.0386(11) Uani 1 1 d . .
H3 H 0.2643 0.8195 0.1222 0.046 Uiso 1 1 calc R .
C4 C 0.1695(6) 0.9329(3) 0.1756(3) 0.0422(12) Uani 1 1 d . .
C5 C 0.1961(6) 1.0245(4) 0.1966(4) 0.0476(13) Uani 1 1 d . .
H5 H 0.1203 1.0608 0.2208 0.057 Uiso 1 1 calc R .
C6 C 0.3343(7) 1.0615(4) 0.1816(4) 0.0477(13) Uani 1 1 d . .
H6 H 0.3502 1.1229 0.1956 0.057 Uiso 1 1 calc R .
C7 C 0.4503(6) 1.0096(3) 0.1463(3) 0.0386(12) Uani 1 1 d . .
C8 C 0.5984(6) 1.0555(4) 0.1326(3) 0.0414(12) Uani 1 1 d . .
C9 C 0.6432(7) 1.1367(4) 0.1791(4) 0.0464(13) Uani 1 1 d . .
H9 H 0.5856 1.1641 0.2235 0.056 Uiso 1 1 calc R .
C10 C 0.7738(7) 1.1812(4) 0.1626(5) 0.0629(17) Uani 1 1 d . .
H10 H 0.8029 1.2385 0.1947 0.075 Uiso 1 1 calc R .
C11 C 0.8619(7) 1.1384(4) 0.0965(4) 0.0509(14) Uani 1 1 d . .
C12 C 0.8150(7) 1.0556(5) 0.0510(4) 0.0581(16) Uani 1 1 d . .
H12 H 0.8734 1.0267 0.0077 0.070 Uiso 1 1 calc R .
C13 C 0.0180(6) 0.8912(4) 0.1915(4) 0.0465(13) Uani 1 1 d . .
C14 C 0.9976(8) 1.1854(6) 0.0698(6) 0.079(2) Uani 1 1 d . .
C15 C 0.5673(10) 0.6423(6) -0.1273(5) 0.082(2) Uani 1 1 d . .
H15 H 0.5536 0.6979 -0.1384 0.098 Uiso 1 1 calc R .
C16 C 0.4815(11) 0.5648(6) -0.1828(5) 0.094(3) Uani 1 1 d . .
H16 H 0.4138 0.5702 -0.2298 0.113 Uiso 1 1 calc R .
C17 C 0.5018(11) 0.4866(6) -0.1652(6) 0.090(3) Uani 1 1 d . .
H17 H 0.4462 0.4369 -0.2002 0.108 Uiso 1 1 calc R .
C18 C 0.6032(9) 0.4760(5) -0.0962(5) 0.072(2) Uani 1 1 d . .
C19 C 0.6843(8) 0.5513(4) -0.0455(5) 0.0592(17) Uani 1 1 d . .
C20 C 0.6251(12) 0.3902(5) -0.0750(7) 0.088(3) Uani 1 1 d . .
H20 H 0.5685 0.3396 -0.1075 0.105 Uiso 1 1 calc R .
C21 C 0.7278(12) 0.3853(5) -0.0083(7) 0.091(3) Uani 1 1 d . .
H21 H 0.7438 0.3301 0.0035 0.110 Uiso 1 1 calc R .
C22 C 0.8124(10) 0.4606(4) 0.0445(6) 0.078(2) Uani 1 1 d . .
C23 C 0.7867(8) 0.5450(4) 0.0256(5) 0.0596(17) Uani 1 1 d . .
C24 C 0.9241(13) 0.4595(6) 0.1177(7) 0.096(3) Uani 1 1 d . .
H24 H 0.9476 0.4056 0.1304 0.115 Uiso 1 1 calc R .
C25 C 0.9928(11) 0.5332(6) 0.1666(7) 0.089(3) Uani 1 1 d . .
H25 H 1.0597 0.5318 0.2152 0.107 Uiso 1 1 calc R .
C26 C 0.9641(10) 0.6137(5) 0.1447(5) 0.073(2) Uani 1 1 d . .
H26 H 1.0168 0.6651 0.1783 0.088 Uiso 1 1 calc R .
C27 C 0.3829(7) 0.8044(3) 0.3194(3) 0.104(3) Uani 1 1 d GU .
H27 H 0.4102 0.7483 0.2913 0.125 Uiso 1 1 calc R .
C28 C 0.2388(6) 0.8154(5) 0.3513(4) 0.114(3) Uani 1 1 d GU .
H28 H 0.1697 0.7666 0.3445 0.137 Uiso 1 1 calc R .
C29 C 0.1980(5) 0.8992(5) 0.3934(4) 0.107(3) Uani 1 1 d GU .
H29 H 0.1016 0.9066 0.4147 0.128 Uiso 1 1 calc R .
C30 C 0.3014(6) 0.9721(4) 0.4037(3) 0.098(3) Uani 1 1 d GU .
C31 C 0.4455(5) 0.9611(3) 0.3718(3) 0.075(2) Uani 1 1 d G .
N4 N 0.4862(4) 0.8773(4) 0.3297(3) 0.0732(18) Uani 1 1 d G .
C32 C 0.2605(11) 1.0567(8) 0.4449(5) 0.097(3) Uani 1 1 d U .
H32 H 0.1637 1.0643 0.4658 0.116 Uiso 1 1 calc R .
C33 C 0.3599(15) 1.1272(9) 0.4547(6) 0.117(4) Uani 1 1 d U .
H33 H 0.3314 1.1833 0.4821 0.140 Uiso 1 1 calc R .
C34 C 0.5092(6) 1.1169(4) 0.4233(3) 0.093(3) Uani 1 1 d GU .
C36 C 0.6155(9) 1.1883(3) 0.4327(4) 0.125(4) Uani 1 1 d GU .
H36 H 0.5905 1.2451 0.4601 0.150 Uiso 1 1 calc R .
C37 C 0.7594(8) 1.1748(3) 0.4009(4) 0.121(4) Uani 1 1 d GU .
H37 H 0.8305 1.2225 0.4072 0.145 Uiso 1 1 calc R .
C38 C 0.7969(5) 1.0899(4) 0.3598(4) 0.090(2) Uani 1 1 d GU .
H38 H 0.8931 1.0808 0.3386 0.108 Uiso 1 1 calc R .
N5 N 0.6905(5) 1.0185(3) 0.3505(3) 0.0705(17) Uani 1 1 d G .
C35 C 0.5467(5) 1.0320(4) 0.3822(3) 0.078(2) Uani 1 1 d G .
C39 C 0.8009(8) 0.7291(4) 0.3455(4) 0.0529(15) Uani 1 1 d . .
C40 C 0.8571(8) 0.6594(4) 0.3922(4) 0.0551(15) Uani 1 1 d . .
C41 C 0.994(2) 0.6691(12) 0.4360(13) 0.079(4) Uani 0.50 1 d PU 2
H41 H 1.0504 0.7229 0.4455 0.094 Uiso 0.50 1 calc PR 2
C42 C 1.0561(19) 0.6006(11) 0.4689(12) 0.081(4) Uani 0.50 1 d PU 2
H42 H 1.1621 0.6032 0.4857 0.097 Uiso 0.50 1 calc PR 2
C43 C 0.9699(9) 0.5325(4) 0.4769(5) 0.0659(18) Uani 1 1 d . .
C44 C 0.903(2) 0.5083(10) 0.3957(10) 0.071(4) Uani 0.50 1 d PU 1
H44 H 0.8961 0.4490 0.3657 0.085 Uiso 0.50 1 calc PR 1
C45 C 0.844(2) 0.5713(11) 0.3577(10) 0.070(4) Uani 0.50 1 d PU 1
H45 H 0.7906 0.5520 0.3029 0.084 Uiso 0.50 1 calc PR 1
C44' C 0.825(3) 0.5199(13) 0.4289(14) 0.093(6) Uani 0.50 1 d PU 2
H44' H 0.7677 0.4668 0.4224 0.111 Uiso 0.50 1 calc PR 2
C42' C 0.992(3) 0.6233(11) 0.5211(12) 0.091(5) Uani 0.50 1 d PU 1
H42A H 0.9493 0.6305 0.5765 0.109 Uiso 0.50 1 calc PR 1
H42B H 1.1025 0.6377 0.5332 0.109 Uiso 0.50 1 calc PR 1
C41' C 0.928(3) 0.6845(11) 0.4797(12) 0.085(5) Uani 0.50 1 d PU 1
H41A H 1.0091 0.7295 0.4815 0.102 Uiso 0.50 1 calc PR 1
H41B H 0.8500 0.7134 0.5151 0.102 Uiso 0.50 1 calc PR 1
C45' C 0.766(3) 0.5853(14) 0.3903(14) 0.097(6) Uani 0.50 1 d PU 2
H45' H 0.6646 0.5786 0.3635 0.117 Uiso 0.50 1 calc PR 2
O2A O 0.572(2) 0.8416(13) 0.0081(13) 0.068(5) Uani 0.40 1 d P 2

loop_
_atom_site_aniso_label
_atom_site_aniso_U_11
_atom_site_aniso_U_22
_atom_site_aniso_U_33
_atom_site_aniso_U_23
_atom_site_aniso_U_13
_atom_site_aniso_U_12
Cd1 0.0361(3) 0.0515(3) 0.0495(3) 0.0196(2) 0.00600(18) 0.00145(18)
Cd2 0.0460(3) 0.0357(3) 0.0653(3) 0.0079(2) 0.0139(2) -0.00459(18)
O1 0.051(2) 0.070(3) 0.051(2) 0.016(2) 0.0019(19) 0.026(2)
O2 0.042(6) 0.072(7) 0.049(5) 0.008(5) 0.004(5) 0.001(4)
O3 0.043(2) 0.044(2) 0.084(3) 0.023(2) 0.002(2) -0.0066(18)
O4 0.053(3) 0.056(3) 0.087(3) 0.016(2) 0.027(2) -0.002(2)
O5 0.063(3) 0.148(6) 0.094(4) 0.050(4) 0.027(3) -0.020(3)
O6 0.122(6) 0.056(4) 0.426(16) 0.058(6) 0.157(9) 0.001(4)
O7 0.145(6) 0.061(3) 0.077(4) 0.030(3) -0.036(4) -0.010(3)
O8 0.070(3) 0.052(3) 0.090(3) 0.032(2) -0.011(3) 0.001(2)
N1 0.050(3) 0.069(4) 0.081(4) 0.022(3) 0.001(3) 0.000(3)
N2 0.066(4) 0.051(3) 0.066(3) 0.006(3) 0.016(3) -0.016(3)
N3 0.069(4) 0.038(3) 0.076(4) 0.007(3) 0.023(3) -0.005(2)
C1 0.037(3) 0.042(3) 0.050(3) 0.022(3) 0.008(3) 0.000(2)
C2 0.036(3) 0.039(3) 0.035(3) 0.013(2) -0.002(2) 0.001(2)
C3 0.039(3) 0.031(3) 0.047(3) 0.014(2) 0.002(2) -0.004(2)
C4 0.037(3) 0.040(3) 0.052(3) 0.015(2) 0.006(2) -0.003(2)
C5 0.038(3) 0.042(3) 0.065(4) 0.013(3) 0.011(3) 0.006(2)
C6 0.048(3) 0.032(3) 0.064(4) 0.012(3) 0.009(3) -0.005(2)
C7 0.034(3) 0.040(3) 0.044(3) 0.017(2) -0.003(2) -0.004(2)
C8 0.035(3) 0.049(3) 0.046(3) 0.025(3) 0.004(2) -0.002(2)
C9 0.044(3) 0.046(3) 0.048(3) 0.008(3) 0.012(3) -0.004(3)
C10 0.051(4) 0.048(4) 0.088(5) 0.016(3) 0.008(3) -0.009(3)
C11 0.040(3) 0.053(4) 0.069(4) 0.034(3) 0.006(3) 0.002(3)
C12 0.042(3) 0.077(5) 0.058(4) 0.017(3) 0.013(3) 0.005(3)
C13 0.039(3) 0.047(3) 0.060(3) 0.027(3) 0.003(3) -0.001(3)
C14 0.041(4) 0.086(6) 0.137(7) 0.073(5) 0.021(4) 0.012(4)
C15 0.094(6) 0.074(5) 0.073(5) 0.011(4) 0.006(4) -0.024(4)
C16 0.108(7) 0.090(7) 0.072(5) 0.002(5) -0.007(5) -0.027(5)
C17 0.100(7) 0.060(5) 0.096(6) -0.010(5) 0.022(5) -0.033(4)
C18 0.080(5) 0.051(4) 0.081(5) -0.001(4) 0.029(4) -0.013(4)
C19 0.063(4) 0.039(3) 0.072(4) -0.001(3) 0.029(3) -0.010(3)
C20 0.102(7) 0.044(4) 0.111(7) -0.006(4) 0.045(6) -0.012(4)
C21 0.115(7) 0.040(4) 0.124(8) 0.020(5) 0.041(6) -0.003(4)
C22 0.086(5) 0.039(4) 0.111(6) 0.009(4) 0.041(5) -0.003(3)
C23 0.066(4) 0.036(3) 0.078(4) 0.008(3) 0.031(4) -0.005(3)
C24 0.112(7) 0.055(5) 0.131(8) 0.033(5) 0.028(7) 0.020(5)
C25 0.093(6) 0.066(6) 0.112(7) 0.026(5) 0.010(5) 0.019(5)
C26 0.081(5) 0.055(4) 0.087(5) 0.023(4) 0.010(4) -0.001(4)
C27 0.083(5) 0.157(7) 0.071(5) 0.028(5) 0.003(4) -0.023(5)
C28 0.066(5) 0.175(8) 0.100(6) 0.040(6) -0.014(5) -0.023(5)
C29 0.082(5) 0.170(8) 0.074(5) 0.047(5) -0.003(4) -0.012(6)
C30 0.088(5) 0.155(7) 0.060(4) 0.041(5) 0.012(4) 0.035(5)
C31 0.058(4) 0.136(7) 0.037(3) 0.030(4) 0.008(3) 0.043(5)
N4 0.052(3) 0.124(6) 0.048(3) 0.034(3) -0.003(3) -0.005(3)
C32 0.085(5) 0.149(7) 0.064(4) 0.027(5) 0.023(4) 0.055(5)
C33 0.133(7) 0.135(7) 0.085(5) 0.016(5) 0.026(5) 0.063(6)
C34 0.107(6) 0.110(6) 0.062(4) 0.018(4) 0.005(4) 0.046(5)
C36 0.163(8) 0.113(7) 0.100(6) 0.031(5) -0.007(6) 0.038(6)
C37 0.163(8) 0.085(6) 0.116(7) 0.023(5) 0.013(6) 0.022(6)
C38 0.128(7) 0.057(4) 0.084(5) 0.019(4) 0.010(5) 0.007(4)
N5 0.081(4) 0.086(4) 0.052(3) 0.027(3) 0.009(3) 0.035(4)
C35 0.082(5) 0.105(6) 0.050(4) 0.018(4) 0.005(4) 0.047(5)
C39 0.065(4) 0.038(3) 0.057(4) 0.015(3) 0.007(3) 0.002(3)
C40 0.066(4) 0.043(4) 0.057(4) 0.019(3) -0.003(3) -0.008(3)
C41 0.075(8) 0.063(7) 0.111(9) 0.052(7) 0.002(7) -0.009(6)
C42 0.065(7) 0.078(8) 0.110(9) 0.055(7) -0.017(7) -0.002(6)
C43 0.083(5) 0.042(4) 0.075(4) 0.025(3) -0.007(4) -0.008(3)
C44 0.096(9) 0.041(6) 0.070(8) 0.010(6) -0.011(7) 0.005(6)
C45 0.093(9) 0.058(7) 0.056(7) 0.017(6) -0.016(7) 0.007(7)
C44' 0.102(10) 0.068(8) 0.112(10) 0.048(8) -0.024(8) -0.022(7)
C42' 0.118(10) 0.072(8) 0.086(8) 0.035(7) -0.015(7) 0.008(7)
C41' 0.114(10) 0.061(8) 0.080(8) 0.024(7) -0.007(7) 0.006(7)
C45' 0.100(10) 0.092(9) 0.102(10) 0.046(8) -0.036(8) -0.012(8)
O2A 0.075(13) 0.089(14) 0.053(9) 0.029(9) 0.036(10) 0.042(10)

loop_
_atom_type_symbol
_atom_type_description
_atom_type_scat_dispersion_real
_atom_type_scat_dispersion_imag
_atom_type_scat_source
C C 0.0033 0.0016 'International Tables Vol C Tables 4.2.6.8 and 6.1.1.4'
H H 0.0000 0.0000 'International Tables Vol C Tables 4.2.6.8 and 6.1.1.4'
Cd Cd -0.8075 1.2024 'International Tables Vol C Tables 4.2.6.8 and 6.1.1.4'
N N 0.0061 0.0033 'International Tables Vol C Tables 4.2.6.8 and 6.1.1.4'
O O 0.0106 0.0060 'International Tables Vol C Tables 4.2.6.8 and 6.1.1.4'

loop_
_geom_angle_atom_site_label_1
_geom_angle_atom_site_label_2
_geom_angle_atom_site_label_3
_geom_angle
_geom_angle_site_symmetry_1
_geom_angle_site_symmetry_3
O4 Cd1 O8 98.72(18) 1_655 .
O4 Cd1 O1 90.64(17) 1_655 .
O8 Cd1 O1 135.51(16) . .
O4 Cd1 N4 148.58(17) 1_655 .
O8 Cd1 N4 98.47(17) . .
O1 Cd1 N4 95.25(15) . .
O4 Cd1 N5 79.90(16) 1_655 .
O8 Cd1 N5 106.34(16) . .
O1 Cd1 N5 118.12(14) . .
N4 Cd1 N5 70.10(17) . .
O4 Cd1 O7 125.6(2) 1_655 .
O8 Cd1 O7 52.94(17) . .
O1 Cd1 O7 86.49(17) . .
N4 Cd1 O7 85.6(2) . .
N5 Cd1 O7 146.05(18) . .
O5 Cd2 N2 118.6(2) 2_775 .
O5 Cd2 O1 108.3(2) 2_775 .
N2 Cd2 O1 109.13(18) . .
O5 Cd2 N3 135.9(2) 2_775 .
N2 Cd2 N3 71.7(2) . .
O1 Cd2 N3 107.20(16) . .
O5 Cd2 O3 80.73(19) 2_775 1_655
N2 Cd2 O3 151.62(18) . 1_655
O1 Cd2 O3 80.84(14) . 1_655
N3 Cd2 O3 79.96(18) . 1_655
O5 Cd2 O2A 81.9(4) 2_775 .
N2 Cd2 O2A 85.5(5) . .
O1 Cd2 O2A 51.4(4) . .
N3 Cd2 O2A 141.8(4) . .
O3 Cd2 O2A 119.4(5) 1_655 .
C1 O1 Cd1 134.5(4) . .
C1 O1 Cd2 102.1(3) . .
Cd1 O1 Cd2 117.63(16) . .
C13 O3 Cd2 125.3(4) . 1_455
C13 O4 Cd1 114.5(4) . 1_455
C14 O5 Cd2 107.1(6) . 2_775
C39 O7 Cd1 86.3(4) . .
C39 O8 Cd1 98.0(4) . .
C12 N1 C8 119.3(6) . .
C15 N2 C19 118.9(6) . .
C15 N2 Cd2 124.7(5) . .
C19 N2 Cd2 116.4(5) . .
C26 N3 C23 119.9(6) . .
C26 N3 Cd2 126.2(5) . .
C23 N3 Cd2 113.9(5) . .
O1 C1 O2A 115.2(10) . .
O1 C1 O2 121.2(8) . .
O2A C1 O2 31.1(8) . .
O1 C1 C2 119.6(5) . .
O2A C1 C2 123.0(10) . .
O2 C1 C2 116.7(7) . .
C3 C2 C7 119.2(5) . .
C3 C2 C1 117.0(5) . .
C7 C2 C1 123.8(5) . .
C2 C3 C4 122.0(5) . .
C2 C3 H3 119.0 . .
C4 C3 H3 119.0 . .
C3 C4 C5 118.6(5) . .
C3 C4 C13 120.6(5) . .
C5 C4 C13 120.8(5) . .
C6 C5 C4 120.1(5) . .
C6 C5 H5 119.9 . .
C4 C5 H5 119.9 . .
C5 C6 C7 121.7(5) . .
C5 C6 H6 119.2 . .
C7 C6 H6 119.2 . .
C6 C7 C2 118.4(5) . .
C6 C7 C8 118.3(5) . .
C2 C7 C8 123.4(5) . .
C9 C8 N1 120.1(5) . .
C9 C8 C7 121.2(5) . .
N1 C8 C7 118.6(5) . .
C8 C9 C10 121.2(6) . .
C8 C9 H9 119.4 . .
C10 C9 H9 119.4 . .
C9 C10 C11 118.9(6) . .
C9 C10 H10 120.5 . .
C11 C10 H10 120.5 . .
C12 C11 C10 118.7(6) . .
C12 C11 C14 119.2(6) . .
C10 C11 C14 121.9(7) . .
C11 C12 N1 121.8(6) . .
C11 C12 H12 119.1 . .
N1 C12 H12 119.1 . .
O3 C13 O4 123.8(5) . .
O3 C13 C4 119.4(5) . .
O4 C13 C4 116.7(5) . .
O5 C14 O6 120.5(7) . .
O5 C14 C11 120.1(8) . .
O6 C14 C11 119.3(8) . .
N2 C15 C16 120.6(8) . .
N2 C15 H15 119.7 . .
C16 C15 H15 119.7 . .
C17 C16 C15 118.6(9) . .
C17 C16 H16 120.7 . .
C15 C16 H16 120.7 . .
C16 C17 C18 122.3(8) . .
C16 C17 H17 118.9 . .
C18 C17 H17 118.9 . .
C19 C18 C17 117.3(7) . .
C19 C18 C20 119.7(8) . .
C17 C18 C20 122.9(8) . .
N2 C19 C18 122.3(7) . .
N2 C19 C23 117.8(6) . .
C18 C19 C23 119.9(7) . .
C21 C20 C18 119.2(8) . .
C21 C20 H20 120.4 . .
C18 C20 H20 120.4 . .
C20 C21 C22 122.4(8) . .
C20 C21 H21 118.8 . .
C22 C21 H21 118.8 . .
C21 C22 C23 118.2(9) . .
C21 C22 C24 125.0(8) . .
C23 C22 C24 116.9(7) . .
N3 C23 C19 120.2(6) . .
N3 C23 C22 119.4(7) . .
C19 C23 C22 120.4(7) . .
C25 C24 C22 121.4(8) . .
C25 C24 H24 119.3 . .
C22 C24 H24 119.3 . .
C24 C25 C26 119.2(9) . .
C24 C25 H25 120.4 . .
C26 C25 H25 120.4 . .
N3 C26 C25 123.1(8) . .
N3 C26 H26 118.4 . .
C25 C26 H26 118.4 . .
C28 C27 N4 120.0 . .
C28 C27 H27 120.0 . .
N4 C27 H27 120.0 . .
C27 C28 C29 120.0 . .
C27 C28 H28 120.0 . .
C29 C28 H28 120.0 . .
C28 C29 C30 120.0 . .
C28 C29 H29 120.0 . .
C30 C29 H29 120.0 . .
C31 C30 C29 120.0 . .
C31 C30 C32 119.7(6) . .
C29 C30 C32 120.3(6) . .
C35 C31 C30 120.1(4) . .
C35 C31 N4 119.9(4) . .
C30 C31 N4 120.0 . .
C31 N4 C27 120.0 . .
C31 N4 Cd1 116.0(3) . .
C27 N4 Cd1 124.0(3) . .
C33 C32 C30 120.4(8) . .
C33 C32 H32 119.8 . .
C30 C32 H32 119.8 . .
C32 C33 C34 120.6(9) . .
C32 C33 H33 119.7 . .
C34 C33 H33 119.7 . .
C36 C34 C35 120.0 . .
C36 C34 C33 122.2(7) . .
C35 C34 C33 117.8(7) . .
C37 C36 C34 120.0 . .
C37 C36 H36 120.0 . .
C34 C36 H36 120.0 . .
C38 C37 C36 120.0 . .
C38 C37 H37 120.0 . .
C36 C37 H37 120.0 . .
C37 C38 N5 120.0 . .
C37 C38 H38 120.0 . .
N5 C38 H38 120.0 . .
C35 N5 C38 120.0 . .
C35 N5 Cd1 115.4(3) . .
C38 N5 Cd1 124.6(3) . .
C31 C35 N5 118.6(4) . .
C31 C35 C34 121.4(4) . .
N5 C35 C34 120.0 . .
O7 C39 O8 122.7(6) . .
O7 C39 C40 120.2(6) . .
O8 C39 C40 117.1(6) . .
C41 C40 C45 101.9(12) . .
C41 C40 C45' 118.2(11) . .
C45 C40 C45' 38.5(10) . .
C41 C40 C41' 39.5(10) . .
C45 C40 C41' 114.5(10) . .
C45' C40 C41' 103.8(12) . .
C41 C40 C39 120.7(8) . .
C45 C40 C39 124.7(8) . .
C45' C40 C39 121.1(10) . .
C41' C40 C39 120.8(8) . .
C40 C41 C42 121.5(14) . .
C40 C41 H41 119.3 . .
C42 C41 H41 119.3 . .
C43 C42 C41 121.9(14) . .
C43 C42 H42 119.0 . .
C41 C42 H42 119.0 . .
C42 C43 C44 98.3(12) . .
C42 C43 C44' 115.3(11) . .
C44 C43 C44' 37.9(10) . .
C42 C43 C42' 44.6(10) . .
C44 C43 C42' 121.1(10) . .
C44' C43 C42' 108.3(13) . .
C42 C43 C43 122.0(10) . 2_766
C44 C43 C43 121.8(10) . 2_766
C44' C43 C43 122.1(10) . 2_766
C42' C43 C43 117.1(10) . 2_766
C43 C44 C45 118.9(13) . .
C43 C44 H44 120.5 . .
C45 C44 H44 120.5 . .
C44 C45 C40 125.8(14) . .
C44 C45 H45 117.1 . .
C40 C45 H45 117.1 . .
C43 C44' C45' 121.3(16) . .
C43 C44' H44' 119.4 . .
C45' C44' H44' 119.4 . .
C41' C42' C43 117.2(15) . .
C41' C42' H42A 108.0 . .
C43 C42' H42A 108.0 . .
C41' C42' H42B 108.0 . .
C43 C42' H42B 108.0 . .
H42A C42' H42B 107.2 . .
C42' C41' C40 121.9(15) . .
C42' C41' H41A 106.9 . .
C40 C41' H41A 106.9 . .
C42' C41' H41B 106.9 . .
C40 C41' H41B 106.9 . .
H41A C41' H41B 106.7 . .
C40 C45' C44' 119.3(17) . .
C40 C45' H45' 120.4 . .
C44' C45' H45' 120.4 . .
C1 O2A Cd2 90.9(11) . .

loop_
_geom_bond_atom_site_label_1
_geom_bond_atom_site_label_2
_geom_bond_distance
_geom_bond_site_symmetry_2
Cd1 O4 2.233(4) 1_655
Cd1 O8 2.262(4) .
Cd1 O1 2.281(4) .
Cd1 N4 2.344(4) .
Cd1 N5 2.381(4) .
Cd1 O7 2.531(5) .
Cd2 O5 2.236(6) 2_775
Cd2 N2 2.319(5) .
Cd2 O1 2.316(4) .
Cd2 N3 2.352(6) .
Cd2 O3 2.373(4) 1_655
Cd2 O2A 2.533(19) .
O1 C1 1.240(6) .
O2 C1 1.274(14) .
O3 C13 1.257(7) .
O3 Cd2 2.373(4) 1_455
O4 C13 1.262(7) .
O4 Cd1 2.233(4) 1_455
O5 C14 1.215(10) .
O5 Cd2 2.236(6) 2_775
O6 C14 1.234(11) .
O7 C39 1.202(8) .
O8 C39 1.248(7) .
N1 C12 1.364(8) .
N1 C8 1.391(8) .
N2 C15 1.325(10) .
N2 C19 1.380(8) .
N3 C26 1.332(10) .
N3 C23 1.384(8) .
C1 O2A 1.261(19) .
C1 C2 1.513(7) .
C2 C3 1.380(7) .
C2 C7 1.410(7) .
C3 C4 1.380(7) .
C3 H3 0.9300 .
C4 C5 1.389(8) .
C4 C13 1.514(7) .
C5 C6 1.376(8) .
C5 H5 0.9300 .
C6 C7 1.384(8) .
C6 H6 0.9300 .
C7 C8 1.505(7) .
C8 C9 1.331(8) .
C9 C10 1.384(8) .
C9 H9 0.9300 .
C10 C11 1.409(9) .
C10 H10 0.9300 .
C11 C12 1.350(9) .
C11 C14 1.508(9) .
C12 H12 0.9300 .
C15 C16 1.453(11) .
C15 H15 0.9300 .
C16 C17 1.322(13) .
C16 H16 0.9300 .
C17 C18 1.388(12) .
C17 H17 0.9300 .
C18 C19 1.385(9) .
C18 C20 1.461(11) .
C19 C23 1.398(10) .
C20 C21 1.341(13) .
C20 H20 0.9300 .
C21 C22 1.411(12) .
C21 H21 0.9300 .
C22 C23 1.430(10) .
C22 C24 1.450(13) .
C24 C25 1.314(13) .
C24 H24 0.9300 .
C25 C26 1.397(11) .
C25 H25 0.9300 .
C26 H26 0.9300 .
C27 C28 1.3900 .
C27 N4 1.3900 .
C27 H27 0.9300 .
C28 C29 1.3900 .
C28 H28 0.9300 .
C29 C30 1.3900 .
C29 H29 0.9300 .
C30 C31 1.3900 .
C30 C32 1.396(11) .
C31 C35 1.355(7) .
C31 N4 1.3900 .
C32 C33 1.342(15) .
C32 H32 0.9300 .
C33 C34 1.428(12) .
C33 H33 0.9300 .
C34 C36 1.3900 .
C34 C35 1.3900 .
C36 C37 1.3900 .
C36 H36 0.9300 .
C37 C38 1.3900 .
C37 H37 0.9300 .
C38 N5 1.3900 .
C38 H38 0.9300 .
N5 C35 1.3900 .
C39 C40 1.518(8) .
C40 C41 1.303(18) .
C40 C45 1.347(17) .
C40 C45' 1.37(2) .
C40 C41' 1.431(18) .
C41 C42 1.39(2) .
C41 H41 0.9300 .
C42 C43 1.312(17) .
C42 H42 0.9300 .
C43 C44 1.333(17) .
C43 C44' 1.39(2) .
C43 C42' 1.418(18) .
C43 C43 1.463(12) 2_766
C44 C45 1.35(2) .
C44 H44 0.9300 .
C45 H45 0.9300 .
C44' C45' 1.39(3) .
C44' H44' 0.9300 .
C42' C41' 1.38(2) .
C42' H42A 0.9700 .
C42' H42B 0.9700 .
C41' H41A 0.9700 .
C41' H41B 0.9700 .
C45' H45' 0.9300 .

loop_
_geom_torsion_atom_site_label_1
_geom_torsion_atom_site_label_2
_geom_torsion_atom_site_label_3
_geom_torsion_atom_site_label_4
_geom_torsion
_geom_torsion_site_symmetry_1
_geom_torsion_site_symmetry_4
O4 Cd1 O1 C1 -95.1(6) 1_655 .
O8 Cd1 O1 C1 161.7(5) . .
N4 Cd1 O1 C1 54.0(6) . .
N5 Cd1 O1 C1 -16.2(6) . .
O7 Cd1 O1 C1 139.2(6) . .
O4 Cd1 O1 Cd2 52.5(2) 1_655 .
O8 Cd1 O1 Cd2 -50.6(3) . .
N4 Cd1 O1 Cd2 -158.4(2) . .
N5 Cd1 O1 Cd2 131.4(2) . .
O7 Cd1 O1 Cd2 -73.1(3) . .
O5 Cd2 O1 C1 66.8(4) 2_775 .
N2 Cd2 O1 C1 -63.7(4) . .
N3 Cd2 O1 C1 -139.8(4) . .
O3 Cd2 O1 C1 143.8(4) 1_655 .
O2A Cd2 O1 C1 3.8(7) . .
O5 Cd2 O1 Cd1 -90.2(3) 2_775 .
N2 Cd2 O1 Cd1 139.3(2) . .
N3 Cd2 O1 Cd1 63.2(3) . .
O3 Cd2 O1 Cd1 -13.2(2) 1_655 .
O2A Cd2 O1 Cd1 -153.2(6) . .
O4 Cd1 O7 C39 73.2(5) 1_655 .
O8 Cd1 O7 C39 1.1(4) . .
O1 Cd1 O7 C39 161.5(5) . .
N4 Cd1 O7 C39 -103.0(5) . .
N5 Cd1 O7 C39 -59.5(6) . .
O4 Cd1 O8 C39 -129.6(4) 1_655 .
O1 Cd1 O8 C39 -29.7(5) . .
N4 Cd1 O8 C39 76.8(4) . .
N5 Cd1 O8 C39 148.4(4) . .
O7 Cd1 O8 C39 -1.1(4) . .
O5 Cd2 N2 C15 -47.7(6) 2_775 .
O1 Cd2 N2 C15 76.9(6) . .
N3 Cd2 N2 C15 179.3(6) . .
O3 Cd2 N2 C15 -176.4(5) 1_655 .
O2A Cd2 N2 C15 30.5(7) . .
O5 Cd2 N2 C19 134.9(4) 2_775 .
O1 Cd2 N2 C19 -100.5(4) . .
N3 Cd2 N2 C19 1.9(4) . .
O3 Cd2 N2 C19 6.2(6) 1_655 .
O2A Cd2 N2 C19 -146.9(6) . .
O5 Cd2 N3 C26 66.2(6) 2_775 .
N2 Cd2 N3 C26 178.8(6) . .
O1 Cd2 N3 C26 -76.2(6) . .
O3 Cd2 N3 C26 0.9(5) 1_655 .
O2A Cd2 N3 C26 -124.7(9) . .
O5 Cd2 N3 C23 -114.5(5) 2_775 .
N2 Cd2 N3 C23 -1.9(4) . .
O1 Cd2 N3 C23 103.2(4) . .
O3 Cd2 N3 C23 -179.8(4) 1_655 .
O2A Cd2 N3 C23 54.6(9) . .
Cd1 O1 C1 O2A 144.4(11) . .
Cd2 O1 C1 O2A -6.6(12) . .
Cd1 O1 C1 O2 179.1(6) . .
Cd2 O1 C1 O2 28.2(8) . .
Cd1 O1 C1 C2 -19.4(8) . .
Cd2 O1 C1 C2 -170.4(4) . .
O1 C1 C2 C3 -90.9(7) . .
O2A C1 C2 C3 106.6(12) . .
O2 C1 C2 C3 71.4(8) . .
O1 C1 C2 C7 89.8(6) . .
O2A C1 C2 C7 -72.6(14) . .
O2 C1 C2 C7 -107.9(8) . .
C7 C2 C3 C4 -2.3(8) . .
C1 C2 C3 C4 178.5(5) . .
C2 C3 C4 C5 2.5(8) . .
C2 C3 C4 C13 -178.7(5) . .
C3 C4 C5 C6 -1.1(8) . .
C13 C4 C5 C6 -179.9(5) . .
C4 C5 C6 C7 -0.5(9) . .
C5 C6 C7 C2 0.7(8) . .
C5 C6 C7 C8 -179.6(5) . .
C3 C2 C7 C6 0.7(7) . .
C1 C2 C7 C6 179.9(5) . .
C3 C2 C7 C8 -179.1(5) . .
C1 C2 C7 C8 0.2(8) . .
C12 N1 C8 C9 0.4(8) . .
C12 N1 C8 C7 177.0(5) . .
C6 C7 C8 C9 24.2(8) . .
C2 C7 C8 C9 -156.1(5) . .
C6 C7 C8 N1 -152.4(5) . .
C2 C7 C8 N1 27.3(7) . .
N1 C8 C9 C10 0.9(9) . .
C7 C8 C9 C10 -175.6(6) . .
C8 C9 C10 C11 -1.3(10) . .
C9 C10 C11 C12 0.5(9) . .
C9 C10 C11 C14 174.8(6) . .
C10 C11 C12 N1 0.8(9) . .
C14 C11 C12 N1 -173.7(6) . .
C8 N1 C12 C11 -1.2(9) . .
Cd2 O3 C13 O4 77.2(7) 1_455 .
Cd2 O3 C13 C4 -105.1(5) 1_455 .
Cd1 O4 C13 O3 6.3(7) 1_455 .
Cd1 O4 C13 C4 -171.4(4) 1_455 .
C3 C4 C13 O3 -11.2(8) . .
C5 C4 C13 O3 167.6(5) . .
C3 C4 C13 O4 166.6(5) . .
C5 C4 C13 O4 -14.6(8) . .
Cd2 O5 C14 O6 -22.6(11) 2_775 .
Cd2 O5 C14 C11 159.8(5) 2_775 .
C12 C11 C14 O5 -7.6(10) . .
C10 C11 C14 O5 178.2(7) . .
C12 C11 C14 O6 174.8(9) . .
C10 C11 C14 O6 0.5(12) . .
C19 N2 C15 C16 0.3(11) . .
Cd2 N2 C15 C16 -177.0(6) . .
N2 C15 C16 C17 0.7(13) . .
C15 C16 C17 C18 -0.7(14) . .
C16 C17 C18 C19 -0.2(12) . .
C16 C17 C18 C20 179.1(8) . .
C15 N2 C19 C18 -1.2(9) . .
Cd2 N2 C19 C18 176.3(5) . .
C15 N2 C19 C23 -179.3(6) . .
Cd2 N2 C19 C23 -1.8(7) . .
C17 C18 C19 N2 1.1(10) . .
C20 C18 C19 N2 -178.1(6) . .
C17 C18 C19 C23 179.2(6) . .
C20 C18 C19 C23 0.0(10) . .
C19 C18 C20 C21 -2.2(11) . .
C17 C18 C20 C21 178.6(8) . .
C18 C20 C21 C22 2.2(13) . .
C20 C21 C22 C23 0.0(12) . .
C20 C21 C22 C24 179.6(8) . .
C26 N3 C23 C19 -178.9(6) . .
Cd2 N3 C23 C19 1.7(7) . .
C26 N3 C23 C22 0.7(9) . .
Cd2 N3 C23 C22 -178.7(5) . .
N2 C19 C23 N3 0.0(9) . .
C18 C19 C23 N3 -178.2(6) . .
N2 C19 C23 C22 -179.6(6) . .
C18 C19 C23 C22 2.2(9) . .
C21 C22 C23 N3 178.1(6) . .
C24 C22 C23 N3 -1.5(10) . .
C21 C22 C23 C19 -2.3(10) . .
C24 C22 C23 C19 178.1(7) . .
C21 C22 C24 C25 -176.6(9) . .
C23 C22 C24 C25 3.0(13) . .
C22 C24 C25 C26 -3.6(15) . .
C23 N3 C26 C25 -1.3(11) . .
Cd2 N3 C26 C25 178.0(6) . .
C24 C25 C26 N3 2.8(14) . .
N4 C27 C28 C29 0.0 . .
C27 C28 C29 C30 0.0 . .
C28 C29 C30 C31 0.0 . .
C28 C29 C30 C32 179.2(6) . .
C29 C30 C31 C35 -179.6(5) . .
C32 C30 C31 C35 1.2(6) . .
C29 C30 C31 N4 0.0 . .
C32 C30 C31 N4 -179.2(6) . .
C35 C31 N4 C27 179.6(5) . .
C30 C31 N4 C27 0.0 . .
C35 C31 N4 Cd1 -2.0(4) . .
C30 C31 N4 Cd1 178.4(3) . .
C28 C27 N4 C31 0.0 . .
C28 C27 N4 Cd1 -178.3(3) . .
O4 Cd1 N4 C31 -15.8(4) 1_655 .
O8 Cd1 N4 C31 106.7(3) . .
O1 Cd1 N4 C31 -115.7(2) . .
N5 Cd1 N4 C31 2.3(2) . .
O7 Cd1 N4 C31 158.2(3) . .
O4 Cd1 N4 C27 162.5(3) 1_655 .
O8 Cd1 N4 C27 -75.0(3) . .
O1 Cd1 N4 C27 62.6(3) . .
N5 Cd1 N4 C27 -179.4(3) . .
O7 Cd1 N4 C27 -23.5(3) . .
C31 C30 C32 C33 -0.6(11) . .
C29 C30 C32 C33 -179.8(7) . .
C30 C32 C33 C34 -0.2(14) . .
C32 C33 C34 C36 -179.6(7) . .
C32 C33 C34 C35 0.4(12) . .
C35 C34 C36 C37 0.0 . .
C33 C34 C36 C37 -180.0(7) . .
C34 C36 C37 C38 0.0 . .
C36 C37 C38 N5 0.0 . .
C37 C38 N5 C35 0.0 . .
C37 C38 N5 Cd1 177.0(3) . .
O4 Cd1 N5 C35 168.0(3) 1_655 .
O8 Cd1 N5 C35 -95.8(3) . .
O1 Cd1 N5 C35 82.7(3) . .
N4 Cd1 N5 C35 -2.5(2) . .
O7 Cd1 N5 C35 -49.3(4) . .
O4 Cd1 N5 C38 -9.1(3) 1_655 .
O8 Cd1 N5 C38 87.1(3) . .
O1 Cd1 N5 C38 -94.4(3) . .
N4 Cd1 N5 C38 -179.6(3) . .
O7 Cd1 N5 C38 133.5(4) . .
C30 C31 C35 N5 179.2(3) . .
N4 C31 C35 N5 -0.4(5) . .
C30 C31 C35 C34 -1.0(5) . .
N4 C31 C35 C34 179.4(3) . .
C38 N5 C35 C31 179.8(5) . .
Cd1 N5 C35 C31 2.5(4) . .
C38 N5 C35 C34 0.0 . .
Cd1 N5 C35 C34 -177.3(3) . .
C36 C34 C35 C31 -179.8(5) . .
C33 C34 C35 C31 0.2(7) . .
C36 C34 C35 N5 0.0 . .
C33 C34 C35 N5 180.0(6) . .
Cd1 O7 C39 O8 -1.9(7) . .
Cd1 O7 C39 C40 -178.6(6) . .
Cd1 O8 C39 O7 2.2(8) . .
Cd1 O8 C39 C40 178.9(5) . .
O7 C39 C40 C41 150.2(13) . .
O8 C39 C40 C41 -26.6(14) . .
O7 C39 C40 C45 15.6(15) . .
O8 C39 C40 C45 -161.2(12) . .
O7 C39 C40 C45' -30.4(16) . .
O8 C39 C40 C45' 152.8(13) . .
O7 C39 C40 C41' -163.5(13) . .
O8 C39 C40 C41' 19.7(14) . .
C45 C40 C41 C42 -27(2) . .
C45' C40 C41 C42 10(3) . .
C41' C40 C41 C42 87(2) . .
C39 C40 C41 C42 -170.8(15) . .
C40 C41 C42 C43 -17(3) . .
C41 C42 C43 C44 53(2) . .
C41 C42 C43 C44' 18(3) . .
C41 C42 C43 C42' -73(2) . .
C41 C42 C43 C43 -170.7(16) . 2_766
C42 C43 C44 C45 -46(2) . .
C44' C43 C44 C45 75(2) . .
C42' C43 C44 C45 -5(3) . .
C43 C43 C44 C45 177.6(15) 2_766 .
C43 C44 C45 C40 5(3) . .
C41 C40 C45 C44 34(2) . .
C45' C40 C45 C44 -87(3) . .
C41' C40 C45 C44 -6(3) . .
C39 C40 C45 C44 175.2(16) . .
C42 C43 C44' C45' -13(3) . .
C44 C43 C44' C45' -83(3) . .
C42' C43 C44' C45' 35(3) . .
C43 C43 C44' C45' 175.6(19) 2_766 .
C42 C43 C42' C41' 74(2) . .
C44 C43 C42' C41' 6(3) . .
C44' C43 C42' C41' -34(2) . .
C43 C43 C42' C41' -176.6(17) 2_766 .
C43 C42' C41' C40 -7(3) . .
C41 C40 C41' C42' -72(2) . .
C45 C40 C41' C42' 7(3) . .
C45' C40 C41' C42' 46(3) . .
C39 C40 C41' C42' -174.3(17) . .
C41 C40 C45' C44' -5(3) . .
C45 C40 C45' C44' 67(2) . .
C41' C40 C45' C44' -45(3) . .
C39 C40 C45' C44' 175.6(17) . .
C43 C44' C45' C40 7(4) . .
O1 C1 O2A Cd2 5.9(10) . .
O2 C1 O2A Cd2 -103(3) . .
C2 C1 O2A Cd2 169.1(5) . .
O5 Cd2 O2A C1 -124.9(10) 2_775 .
N2 Cd2 O2A C1 115.3(10) . .
O1 Cd2 O2A C1 -3.6(7) . .
N3 Cd2 O2A C1 62.7(14) . .
O3 Cd2 O2A C1 -50.5(11) 1_655 .

loop_
_platon_squeeze_void_nr
_platon_squeeze_void_average_x
_platon_squeeze_void_average_y
_platon_squeeze_void_average_z
_platon_squeeze_void_volume
_platon_squeeze_void_count_electrons
_platon_squeeze_void_content
1 0.500 0.500 0.500 276 20 ' '
